data_7226139
loop_
_publ_author_name
'Basireddy, Venkata Subba Reddy'
'Anjum, Rehana S.'
'Balasubramanian, Sridhar'

_publ_section_title
;
 A novel self-terminated Prins strategy for the synthesis of
 tetrahydropyran-4-one derivatives and their behavior in Fisher indole
 synthesis
;
_journal_name_full 'RSC Adv.'
_journal_paper_doi 10.1039/C6RA11218H
_journal_year 2016
_chemical_formula_moiety 'C17 H17 Cl N2 O'
_chemical_formula_sum 'C17 H17 Cl N2 O'
_chemical_formula_weight 300.77
_space_group_crystal_system triclinic
_space_group_IT_number 2
_space_group_name_Hall '-P 1'
_space_group_name_H-M_alt 'P -1'
_symmetry_space_group_name_Hall '-P 1'
_symmetry_space_group_name_H-M 'P -1'
_atom_sites_solution_hydrogens geom
_audit_creation_method SHELXL-2014/7
_audit_update_record
;
2015-12-03 deposited with the CCDC.
2016-08-01 downloaded from the CCDC.
;
_cell_angle_alpha 78.658(8)
_cell_angle_beta 86.196(8)
_cell_angle_gamma 79.757(8)
_cell_formula_units_Z 2
_cell_length_a 5.479(3)
_cell_length_b 7.926(4)
_cell_length_c 18.296(9)
_cell_measurement_reflns_used 837
_cell_measurement_temperature 294(2)
_cell_measurement_theta_max 19.51
_cell_measurement_theta_min 2.27
_cell_volume 766.2(7)
_computing_cell_refinement 'SAINT (Bruker, 2001)'
_computing_data_collection 'SMART (Bruker, 2001)'
_computing_data_reduction 'SAINT (Bruker, 2001)'
_computing_molecular_graphics 'SHELXL2014 (Sheldrick, 2015)'
_computing_publication_material 'SHELXL2014 (Sheldrick, 2015)'
_computing_structure_refinement 'SHELXL-2014/7 (Sheldrick, 2015)'
_computing_structure_solution 'SHELXL-2014/7 (Sheldrick, 2015)'
_diffrn_ambient_temperature 294(2)
_diffrn_measured_fraction_theta_full 0.997
_diffrn_measured_fraction_theta_max 0.997
_diffrn_measurement_device_type 'Bruker SMART APEX CCD area-detector'
_diffrn_measurement_method \w
_diffrn_radiation_type MoK\a
_diffrn_radiation_wavelength 0.71073
_diffrn_reflns_av_R_equivalents 0.0775
_diffrn_reflns_av_unetI/netI 0.1016
_diffrn_reflns_Laue_measured_fraction_full 0.997
_diffrn_reflns_Laue_measured_fraction_max 0.997
_diffrn_reflns_limit_h_max 6
_diffrn_reflns_limit_h_min -6
_diffrn_reflns_limit_k_max 9
_diffrn_reflns_limit_k_min -9
_diffrn_reflns_limit_l_max 21
_diffrn_reflns_limit_l_min -21
_diffrn_reflns_number 6693
_diffrn_reflns_point_group_measured_fraction_full 0.997
_diffrn_reflns_point_group_measured_fraction_max 0.997
_diffrn_reflns_theta_full 24.400
_diffrn_reflns_theta_max 24.400
_diffrn_reflns_theta_min 2.272
_exptl_absorpt_coefficient_mu 0.249
_exptl_absorpt_correction_T_max 0.98
_exptl_absorpt_correction_T_min 0.92
_exptl_absorpt_correction_type multi-scan
_exptl_absorpt_process_details 'SADABS; Bruker,2001'
_exptl_crystal_colour colorless
_exptl_crystal_density_diffrn 1.304
_exptl_crystal_description needle
_exptl_crystal_F_000 316
_exptl_crystal_size_max 0.120
_exptl_crystal_size_mid 0.070
_exptl_crystal_size_min 0.050
_refine_diff_density_max 0.195
_refine_diff_density_min -0.186
_refine_diff_density_rms 0.045
_refine_ls_extinction_method none
_refine_ls_goodness_of_fit_ref 1.091
_refine_ls_hydrogen_treatment constr
_refine_ls_matrix_type full
_refine_ls_number_parameters 191
_refine_ls_number_reflns 2532
_refine_ls_number_restraints 0
_refine_ls_restrained_S_all 1.091
_refine_ls_R_factor_all 0.1735
_refine_ls_R_factor_gt 0.0879
_refine_ls_shift/su_max 0.000
_refine_ls_shift/su_mean 0.000
_refine_ls_structure_factor_coef Fsqd
_refine_ls_weighting_details 'w=1/[\s^2^(Fo^2^)+(0.0655P)^2^] where P=(Fo^2^+2Fc^2^)/3'
_refine_ls_weighting_scheme calc
_refine_ls_wR_factor_gt 0.1520
_refine_ls_wR_factor_ref 0.1815
_reflns_Friedel_coverage 0.000
_reflns_number_gt 1313
_reflns_number_total 2532
_reflns_threshold_expression 'I > 2\s(I)'
_cod_data_source_file c6ra11218h2.cif
_cod_data_source_block AX87m
_cod_original_cell_volume 766.2(6)
_cod_database_code 7226139
_shelx_shelxl_version_number 2014/7
_shelx_space_group_comment
;
The symmetry employed for this shelxl refinement is uniquely defined
by the following loop, which should always be used as a source of
symmetry information in preference to the above space-group names.
They are only intended as comments.
;
_shelx_estimated_absorpt_t_min 0.971
_shelx_estimated_absorpt_t_max 0.988

loop_
_space_group_symop_operation_xyz
'x, y, z'
'-x, -y, -z'

loop_
_atom_site_label
_atom_site_type_symbol
_atom_site_fract_x
_atom_site_fract_y
_atom_site_fract_z
_atom_site_U_iso_or_equiv
_atom_site_adp_type
_atom_site_occupancy
_atom_site_site_symmetry_order
_atom_site_calc_flag
_atom_site_refinement_flags_posn
_atom_site_refinement_flags_adp
C1 C 0.4631(8) 0.9225(6) 0.7589(3) 0.0476(13) Uani 1 1 d . .
H1 H 0.3363 1.0279 0.7534 0.057 Uiso 1 1 calc R U
C2 C 0.3802(9) 0.7873(6) 0.7206(3) 0.0525(13) Uani 1 1 d . .
H2A H 0.4053 0.6723 0.7521 0.063 Uiso 1 1 calc R U
H2B H 0.2068 0.8202 0.7080 0.063 Uiso 1 1 calc R U
C3 C 0.5446(9) 0.7920(6) 0.6524(3) 0.0518(13) Uani 1 1 d . .
C4 C 0.7900(8) 1.1118(5) 0.7102(3) 0.0445(12) Uani 1 1 d . .
C5 C 0.9509(9) 1.1673(6) 0.6516(3) 0.0563(14) Uani 1 1 d . .
H5 H 0.9834 1.1085 0.6118 0.068 Uiso 1 1 calc R U
C6 C 1.0615(11) 1.3100(7) 0.6531(3) 0.0726(17) Uani 1 1 d . .
H6 H 1.1672 1.3471 0.6136 0.087 Uiso 1 1 calc R U
C7 C 1.0206(11) 1.3976(7) 0.7104(4) 0.0747(18) Uani 1 1 d . .
H7 H 1.1005 1.4914 0.7112 0.090 Uiso 1 1 calc R U
C8 C 0.8591(11) 1.3453(6) 0.7674(3) 0.0652(16) Uani 1 1 d . .
H8 H 0.8277 1.4060 0.8065 0.078 Uiso 1 1 calc R U
C9 C 0.7412(9) 1.2039(6) 0.7679(3) 0.0562(14) Uani 1 1 d . .
H9 H 0.6304 1.1713 0.8067 0.067 Uiso 1 1 calc R U
C10 C 0.5159(9) 0.8572(5) 0.8401(3) 0.0425(12) Uani 1 1 d . .
C11 C 0.7378(9) 0.7574(6) 0.8628(3) 0.0543(13) Uani 1 1 d . .
H11 H 0.8611 0.7325 0.8272 0.065 Uiso 1 1 calc R U
C12 C 0.7834(10) 0.6923(6) 0.9377(3) 0.0640(15) Uani 1 1 d . .
H12 H 0.9361 0.6263 0.9524 0.077 Uiso 1 1 calc R U
C13 C 0.5978(11) 0.7276(6) 0.9897(3) 0.0581(14) Uani 1 1 d . .
C14 C 0.3763(11) 0.8286(7) 0.9687(3) 0.0716(16) Uani 1 1 d . .
H14 H 0.2532 0.8542 1.0043 0.086 Uiso 1 1 calc R U
C15 C 0.3371(9) 0.8923(6) 0.8937(3) 0.0618(15) Uani 1 1 d . .
H15 H 0.1857 0.9606 0.8792 0.074 Uiso 1 1 calc R U
C16 C 0.5295(10) 0.6905(7) 0.5923(3) 0.0714(16) Uani 1 1 d . .
H16A H 0.6690 0.7035 0.5573 0.086 Uiso 1 1 calc R U
H16B H 0.5429 0.5677 0.6145 0.086 Uiso 1 1 calc R U
C17 C 0.2933(11) 0.7477(7) 0.5506(3) 0.0758(18) Uani 1 1 d . .
H17A H 0.2993 0.6846 0.5099 0.091 Uiso 1 1 calc R U
H17B H 0.1543 0.7205 0.5838 0.091 Uiso 1 1 calc R U
N1 N 0.6870(7) 0.9605(4) 0.7132(2) 0.0480(10) Uani 1 1 d . .
N2 N 0.7104(7) 0.8900(5) 0.6483(2) 0.0557(11) Uani 1 1 d . .
O1 O 0.2588(12) 0.9269(6) 0.5222(2) 0.1256(18) Uani 1 1 d . .
H1O H 0.2865 0.9434 0.4770 0.188 Uiso 1 1 calc R U
Cl1 Cl 0.6552(3) 0.6482(2) 1.08345(8) 0.0925(7) Uani 1 1 d . .

loop_
_atom_site_aniso_label
_atom_site_aniso_U_11
_atom_site_aniso_U_22
_atom_site_aniso_U_33
_atom_site_aniso_U_23
_atom_site_aniso_U_13
_atom_site_aniso_U_12
C1 0.038(3) 0.048(3) 0.060(3) -0.016(3) -0.001(3) -0.011(2)
C2 0.051(3) 0.046(3) 0.066(4) -0.016(3) -0.008(3) -0.015(2)
C3 0.048(3) 0.042(3) 0.069(4) -0.020(3) -0.009(3) -0.005(3)
C4 0.046(3) 0.036(3) 0.053(3) -0.008(2) -0.014(3) -0.007(2)
C5 0.067(4) 0.051(3) 0.050(3) 0.000(3) -0.008(3) -0.016(3)
C6 0.083(5) 0.056(4) 0.080(4) 0.004(3) -0.003(3) -0.033(3)
C7 0.081(5) 0.052(4) 0.096(5) -0.004(4) -0.016(4) -0.031(3)
C8 0.084(4) 0.048(3) 0.070(4) -0.021(3) -0.014(4) -0.012(3)
C9 0.062(4) 0.043(3) 0.068(4) -0.014(3) -0.006(3) -0.017(3)
C10 0.041(3) 0.034(3) 0.058(3) -0.017(2) 0.004(3) -0.014(2)
C11 0.046(3) 0.054(3) 0.060(4) -0.014(3) 0.010(3) 0.000(3)
C12 0.060(4) 0.056(3) 0.072(4) -0.009(3) -0.011(3) 0.002(3)
C13 0.073(4) 0.048(3) 0.054(4) -0.014(3) 0.009(3) -0.011(3)
C14 0.063(4) 0.085(4) 0.069(4) -0.032(3) 0.019(3) -0.005(3)
C15 0.046(3) 0.064(4) 0.074(4) -0.019(3) 0.002(3) -0.001(3)
C16 0.061(4) 0.063(4) 0.097(5) -0.029(3) -0.008(3) -0.012(3)
C17 0.098(5) 0.051(4) 0.076(4) -0.003(3) -0.020(4) -0.010(3)
N1 0.056(3) 0.042(2) 0.054(3) -0.019(2) 0.004(2) -0.020(2)
N2 0.054(3) 0.057(3) 0.062(3) -0.023(2) 0.001(2) -0.014(2)
O1 0.210(6) 0.093(4) 0.074(3) -0.010(3) -0.015(4) -0.029(3)
Cl1 0.1279(16) 0.0861(12) 0.0555(10) -0.0129(8) -0.0010(9) 0.0025(10)

loop_
_atom_type_symbol
_atom_type_description
_atom_type_scat_dispersion_real
_atom_type_scat_dispersion_imag
_atom_type_scat_source
C C 0.0033 0.0016 'International Tables Vol C Tables 4.2.6.8 and 6.1.1.4'
H H 0.0000 0.0000 'International Tables Vol C Tables 4.2.6.8 and 6.1.1.4'
N N 0.0061 0.0033 'International Tables Vol C Tables 4.2.6.8 and 6.1.1.4'
O O 0.0106 0.0060 'International Tables Vol C Tables 4.2.6.8 and 6.1.1.4'
Cl Cl 0.1484 0.1585 'International Tables Vol C Tables 4.2.6.8 and 6.1.1.4'

loop_
_geom_angle_atom_site_label_1
_geom_angle_atom_site_label_2
_geom_angle_atom_site_label_3
_geom_angle
N1 C1 C10 112.8(4)
N1 C1 C2 101.4(3)
C10 C1 C2 113.8(4)
N1 C1 H1 109.5
C10 C1 H1 109.5
C2 C1 H1 109.5
C3 C2 C1 102.8(4)
C3 C2 H2A 111.2
C1 C2 H2A 111.2
C3 C2 H2B 111.2
C1 C2 H2B 111.2
H2A C2 H2B 109.1
N2 C3 C2 114.7(4)
N2 C3 C16 120.6(5)
C2 C3 C16 124.7(4)
C9 C4 C5 119.0(4)
C9 C4 N1 119.7(5)
C5 C4 N1 121.2(4)
C6 C5 C4 119.5(5)
C6 C5 H5 120.2
C4 C5 H5 120.2
C7 C6 C5 121.9(6)
C7 C6 H6 119.1
C5 C6 H6 119.1
C6 C7 C8 118.7(5)
C6 C7 H7 120.7
C8 C7 H7 120.7
C7 C8 C9 121.5(5)
C7 C8 H8 119.2
C9 C8 H8 119.2
C4 C9 C8 119.4(5)
C4 C9 H9 120.3
C8 C9 H9 120.3
C11 C10 C15 118.1(5)
C11 C10 C1 121.6(5)
C15 C10 C1 120.2(4)
C10 C11 C12 121.6(5)
C10 C11 H11 119.2
C12 C11 H11 119.2
C13 C12 C11 118.5(5)
C13 C12 H12 120.7
C11 C12 H12 120.7
C14 C13 C12 121.0(5)
C14 C13 Cl1 120.3(5)
C12 C13 Cl1 118.6(4)
C13 C14 C15 119.0(5)
C13 C14 H14 120.5
C15 C14 H14 120.5
C10 C15 C14 121.6(5)
C10 C15 H15 119.2
C14 C15 H15 119.2
C17 C16 C3 113.0(4)
C17 C16 H16A 109.0
C3 C16 H16A 109.0
C17 C16 H16B 109.0
C3 C16 H16B 109.0
H16A C16 H16B 107.8
O1 C17 C16 110.6(5)
O1 C17 H17A 109.5
C16 C17 H17A 109.5
O1 C17 H17B 109.5
C16 C17 H17B 109.5
H17A C17 H17B 108.1
N2 N1 C4 116.6(4)
N2 N1 C1 112.3(3)
C4 N1 C1 123.8(4)
C3 N2 N1 107.7(4)
C17 O1 H1O 109.5

loop_
_geom_bond_atom_site_label_1
_geom_bond_atom_site_label_2
_geom_bond_distance
C1 N1 1.481(5)
C1 C10 1.503(6)
C1 C2 1.535(6)
C1 H1 0.9800
C2 C3 1.489(7)
C2 H2A 0.9700
C2 H2B 0.9700
C3 N2 1.285(5)
C3 C16 1.499(6)
C4 C9 1.384(6)
C4 C5 1.395(6)
C4 N1 1.404(5)
C5 C6 1.381(6)
C5 H5 0.9300
C6 C7 1.354(7)
C6 H6 0.9300
C7 C8 1.371(7)
C7 H7 0.9300
C8 C9 1.387(6)
C8 H8 0.9300
C9 H9 0.9300
C10 C11 1.368(6)
C10 C15 1.371(6)
C11 C12 1.389(6)
C11 H11 0.9300
C12 C13 1.375(7)
C12 H12 0.9300
C13 C14 1.362(7)
C13 Cl1 1.737(5)
C14 C15 1.383(7)
C14 H14 0.9300
C15 H15 0.9300
C16 C17 1.499(7)
C16 H16A 0.9700
C16 H16B 0.9700
C17 O1 1.397(6)
C17 H17A 0.9700
C17 H17B 0.9700
N1 N2 1.399(5)
O1 H1O 0.8200

loop_
_geom_hbond_atom_site_label_D
_geom_hbond_atom_site_label_H
_geom_hbond_atom_site_label_A
_geom_hbond_distance_DH
_geom_hbond_distance_HA
_geom_hbond_distance_DA
_geom_hbond_angle_DHA
_geom_hbond_site_symmetry_A
O1 H1O N2 0.82 2.41 3.177(6) 156.3 2_676

loop_
_geom_torsion_atom_site_label_1
_geom_torsion_atom_site_label_2
_geom_torsion_atom_site_label_3
_geom_torsion_atom_site_label_4
_geom_torsion
N1 C1 C2 C3 -8.9(4)
C10 C1 C2 C3 -130.3(4)
C1 C2 C3 N2 5.0(5)
C1 C2 C3 C16 -176.2(4)
C9 C4 C5 C6 1.3(7)
N1 C4 C5 C6 -175.7(4)
C4 C5 C6 C7 0.7(8)
C5 C6 C7 C8 -1.9(8)
C6 C7 C8 C9 1.1(8)
C5 C4 C9 C8 -2.1(7)
N1 C4 C9 C8 175.0(4)
C7 C8 C9 C4 0.9(8)
N1 C1 C10 C11 -33.1(6)
C2 C1 C10 C11 81.8(5)
N1 C1 C10 C15 149.1(4)
C2 C1 C10 C15 -96.1(5)
C15 C10 C11 C12 0.1(7)
C1 C10 C11 C12 -177.8(4)
C10 C11 C12 C13 1.1(7)
C11 C12 C13 C14 -2.0(8)
C11 C12 C13 Cl1 -179.4(3)
C12 C13 C14 C15 1.6(8)
Cl1 C13 C14 C15 179.0(4)
C11 C10 C15 C14 -0.5(7)
C1 C10 C15 C14 177.5(4)
C13 C14 C15 C10 -0.4(8)
N2 C3 C16 C17 -115.2(5)
C2 C3 C16 C17 66.1(6)
C3 C16 C17 O1 54.5(7)
C9 C4 N1 N2 170.0(4)
C5 C4 N1 N2 -13.0(6)
C9 C4 N1 C1 22.3(6)
C5 C4 N1 C1 -160.8(4)
C10 C1 N1 N2 133.0(4)
C2 C1 N1 N2 10.9(5)
C10 C1 N1 C4 -78.0(5)
C2 C1 N1 C4 159.9(4)
C2 C3 N2 N1 1.7(5)
C16 C3 N2 N1 -177.1(4)
C4 N1 N2 C3 -159.7(4)
C1 N1 N2 C3 -8.4(5)
